data_4074621
loop_
_publ_author_name
'Ilg, Kerstin'
'Paneque, Margarita'
'Poveda, Manuel L.'
'Rend\'on, Nuria'
'Santos, Laura L.'
'Carmona, Ernesto'
'Mereiter, Kurt'

_publ_section_title
;
 Vinylidene Compounds from the Reactions of Me3SiC&#x22EE;CSiMe3with
 TpMe2Ir Precursors. Protonation to Alkylidene and Iridabenzene Structures
;
_journal_issue 9
_journal_name_full Organometallics
_journal_page_first 2230
_journal_paper_doi 10.1021/om050634k
_journal_volume 25
_journal_year 2006
_chemical_formula_moiety 'C31 H35 B F3 Ir N6 O2'
_chemical_formula_sum 'C31 H35 B F3 Ir N6 O2'
_chemical_formula_weight 783.66
_chemical_name_common 'compound 5'
_chemical_name_systematic
; 
(Tp^Me2^)Ir(CF~3~COO)(Ph)(=C(Me)Ph)
;
_space_group_IT_number 14
_symmetry_cell_setting monoclinic
_symmetry_space_group_name_Hall '-P 2yn'
_symmetry_space_group_name_H-M 'P 1 21/n 1'
_atom_sites_solution_hydrogens geom
_atom_sites_solution_primary direct
_atom_sites_solution_secondary difmap
_audit_creation_method SHELXL-97
_cell_angle_alpha 90.00
_cell_angle_beta 109.392(1)
_cell_angle_gamma 90.00
_cell_formula_units_Z 8
_cell_length_a 17.4856(13)
_cell_length_b 19.3601(14)
_cell_length_c 20.1012(15)
_cell_measurement_reflns_used 6974
_cell_measurement_temperature 173(2)
_cell_measurement_theta_max 29.62
_cell_measurement_theta_min 2.34
_cell_volume 6418.7(8)
_computing_cell_refinement 'Bruker SMART'
_computing_data_collection 'Bruker SMART'
_computing_data_reduction 'Bruker SAINT'
_computing_molecular_graphics 'Bruker SHELXTL'
_computing_publication_material 'Bruker SHELXTL'
_computing_structure_refinement 'SHELXL-97 (Sheldrick, 1997)'
_computing_structure_solution 'SHELXS-97 (Sheldrick, 1997)'
_diffrn_ambient_temperature 173(2)
_diffrn_measured_fraction_theta_full 0.985
_diffrn_measured_fraction_theta_max 0.985
_diffrn_measurement_device_type 'CCD area detector'
_diffrn_measurement_method 'phi and omega scans'
_diffrn_radiation_monochromator graphite
_diffrn_radiation_source 'fine-focus sealed tube'
_diffrn_radiation_type MoK\a
_diffrn_radiation_wavelength 0.71073
_diffrn_reflns_av_R_equivalents 0.0513
_diffrn_reflns_av_sigmaI/netI 0.0544
_diffrn_reflns_limit_h_max 16
_diffrn_reflns_limit_h_min -24
_diffrn_reflns_limit_k_max 27
_diffrn_reflns_limit_k_min -27
_diffrn_reflns_limit_l_max 28
_diffrn_reflns_limit_l_min -28
_diffrn_reflns_number 61470
_diffrn_reflns_theta_full 30.00
_diffrn_reflns_theta_max 30.00
_diffrn_reflns_theta_min 2.10
_diffrn_standards_decay_% 0
_exptl_absorpt_coefficient_mu 4.215
_exptl_absorpt_correction_T_max 0.63
_exptl_absorpt_correction_T_min 0.45
_exptl_absorpt_correction_type multi-scan
_exptl_absorpt_process_details 'program SADABS V2.10'
_exptl_crystal_colour 'dark red'
_exptl_crystal_density_diffrn 1.622
_exptl_crystal_density_method 'not measured'
_exptl_crystal_description block
_exptl_crystal_F_000 3104
_exptl_crystal_size_max 0.18
_exptl_crystal_size_mid 0.15
_exptl_crystal_size_min 0.11
_refine_diff_density_max 2.229
_refine_diff_density_min -1.981
_refine_diff_density_rms 0.117
_refine_ls_extinction_method none
_refine_ls_goodness_of_fit_ref 1.038
_refine_ls_hydrogen_treatment constr
_refine_ls_matrix_type full
_refine_ls_number_parameters 808
_refine_ls_number_reflns 18442
_refine_ls_number_restraints 272
_refine_ls_restrained_S_all 1.036
_refine_ls_R_factor_all 0.0562
_refine_ls_R_factor_gt 0.0403
_refine_ls_shift/su_max 0.001
_refine_ls_shift/su_mean 0.000
_refine_ls_structure_factor_coef Fsqd
_refine_ls_weighting_details 'calc w=1/[\s^2^(Fo^2^)+(0.0358P)^2^+8.9717P] where P=(Fo^2^+2Fc^2^)/3'
_refine_ls_weighting_scheme calc
_refine_ls_wR_factor_gt 0.0926
_refine_ls_wR_factor_ref 0.0991
_reflns_number_gt 14785
_reflns_number_total 18492
_reflns_threshold_expression >2sigma(I)
_cod_data_source_file om050634k_si.cif
_cod_data_source_block compd5
_cod_depositor_comments
;
The following automatic conversions were performed:

'_symmetry_cell_setting' value 'Monoclinic' changed to 'monoclinic'
according to /home/saulius/struct/CIF-dictionaries/cif_core.dic
dictionary named 'cif_core.dic' version 2.4.1 from 2010-06-29.

Automatic conversion script
Id: cif_fix_values 1715 2011-07-08 13:25:40Z adriana 
;
_cod_original_sg_symbol_Hall '-P 2yn '
_cod_original_sg_symbol_H-M P2(1)/n
_cod_database_code 4074621

loop_
_symmetry_equiv_pos_as_xyz
'x, y, z'
'-x+1/2, y+1/2, -z+1/2'
'-x, -y, -z'
'x-1/2, -y-1/2, z-1/2'

loop_
_atom_site_label
_atom_site_type_symbol
_atom_site_fract_x
_atom_site_fract_y
_atom_site_fract_z
_atom_site_U_iso_or_equiv
_atom_site_adp_type
_atom_site_occupancy
_atom_site_symmetry_multiplicity
_atom_site_calc_flag
_atom_site_refinement_flags
Ir Ir 0.219830(9) 0.144865(7) 0.170797(8) 0.02880(5) Uani 1 1 d U
B B 0.2973(3) -0.0017(2) 0.1673(3) 0.0350(7) Uani 1 1 d U
H1 H 0.3229 -0.0480 0.1683 0.042 Uiso 1 1 calc R
N11 N 0.3284(2) 0.03146(17) 0.24107(18) 0.0319(6) Uani 1 1 d U
N12 N 0.3041(2) 0.09684(16) 0.25293(16) 0.0287(6) Uani 1 1 d U
C13 C 0.3478(3) 0.1150(2) 0.3193(2) 0.0352(8) Uani 1 1 d U
C14 C 0.4007(3) 0.0613(2) 0.3494(2) 0.0442(10) Uani 1 1 d U
H14A H 0.4389 0.0605 0.3958 0.053 Uiso 1 1 calc R
C15 C 0.3877(3) 0.0098(2) 0.3001(2) 0.0428(10) Uani 1 1 d U
C16 C 0.3378(3) 0.1812(3) 0.3532(3) 0.0479(11) Uani 1 1 d U
H16A H 0.2997 0.2110 0.3182 0.072 Uiso 1 1 calc R
H16B H 0.3904 0.2045 0.3718 0.072 Uiso 1 1 calc R
H16C H 0.3169 0.1718 0.3918 0.072 Uiso 1 1 calc R
C17 C 0.4297(4) -0.0585(3) 0.3059(3) 0.0672(17) Uani 1 1 d U
H17A H 0.4509 -0.0636 0.2668 0.101 Uiso 1 1 calc R
H17B H 0.3911 -0.0958 0.3040 0.101 Uiso 1 1 calc R
H17C H 0.4745 -0.0608 0.3508 0.101 Uiso 1 1 calc R
N21 N 0.2046(2) -0.00913(17) 0.14346(19) 0.0360(7) Uani 1 1 d U
N22 N 0.1588(2) 0.04896(17) 0.13947(19) 0.0346(7) Uani 1 1 d U
C23 C 0.0815(3) 0.0291(3) 0.1155(3) 0.0444(9) Uani 1 1 d U
C24 C 0.0775(3) -0.0415(3) 0.1021(3) 0.0558(12) Uani 1 1 d U
H24A H 0.0297 -0.0685 0.0839 0.067 Uiso 1 1 calc R
C25 C 0.1550(3) -0.0642(2) 0.1200(3) 0.0462(10) Uani 1 1 d U
C26 C 0.0130(3) 0.0772(3) 0.1066(4) 0.0676(17) Uani 1 1 d U
H26A H 0.0322 0.1249 0.1079 0.101 Uiso 1 1 calc R
H26B H -0.0093 0.0701 0.1448 0.101 Uiso 1 1 calc R
H26C H -0.0292 0.0684 0.0612 0.101 Uiso 1 1 calc R
C27 C 0.1875(4) -0.1352(2) 0.1163(4) 0.0659(16) Uani 1 1 d U
H27A H 0.1428 -0.1660 0.0912 0.099 Uiso 1 1 calc R
H27B H 0.2141 -0.1527 0.1642 0.099 Uiso 1 1 calc R
H27C H 0.2268 -0.1333 0.0912 0.099 Uiso 1 1 calc R
N31 N 0.3199(2) 0.04575(18) 0.11610(18) 0.0344(6) Uani 1 1 d U
N32 N 0.2924(2) 0.11266(17) 0.10783(18) 0.0335(6) Uani 1 1 d U
C33 C 0.3235(3) 0.1426(2) 0.0620(2) 0.0403(8) Uani 1 1 d U
C34 C 0.3696(3) 0.0951(3) 0.0410(3) 0.0480(10) Uani 1 1 d U
H34A H 0.3986 0.1029 0.0092 0.058 Uiso 1 1 calc R
C35 C 0.3656(3) 0.0341(3) 0.0748(2) 0.0426(9) Uani 1 1 d U
C36 C 0.3049(4) 0.2158(3) 0.0373(3) 0.0571(13) Uani 1 1 d U
H36A H 0.2578 0.2321 0.0491 0.086 Uiso 1 1 calc R
H36B H 0.2928 0.2178 -0.0138 0.086 Uiso 1 1 calc R
H36C H 0.3518 0.2451 0.0607 0.086 Uiso 1 1 calc R
C37 C 0.4024(4) -0.0348(3) 0.0711(3) 0.0590(13) Uani 1 1 d U
H37A H 0.3602 -0.0704 0.0605 0.088 Uiso 1 1 calc R
H37B H 0.4441 -0.0451 0.1165 0.088 Uiso 1 1 calc R
H37C H 0.4271 -0.0342 0.0339 0.088 Uiso 1 1 calc R
O41 O 0.14017(19) 0.19662(15) 0.08573(16) 0.0404(7) Uani 1 1 d U
O42 O 0.1202(2) 0.1223(2) -0.00556(19) 0.0586(10) Uani 1 1 d U
C43 C 0.1128(3) 0.1754(3) 0.0211(2) 0.0446(10) Uani 1 1 d U
C44 C 0.0599(4) 0.2336(3) -0.0243(3) 0.0731(14) Uani 1 1 d U
F45 F 0.0280(3) 0.2168(3) -0.0900(2) 0.1160(17) Uani 1 1 d U
F46 F -0.0042(4) 0.2475(4) -0.0041(3) 0.148(2) Uani 1 1 d U
F47 F 0.0953(4) 0.2905(3) -0.0203(3) 0.166(3) Uani 1 1 d U
C51 C 0.2863(3) 0.2352(2) 0.1906(2) 0.0360(8) Uani 1 1 d U
C52 C 0.2500(3) 0.3004(2) 0.1774(3) 0.0459(10) Uani 1 1 d U
H52A H 0.1926 0.3037 0.1579 0.055 Uiso 1 1 calc R
C53 C 0.2963(4) 0.3610(2) 0.1924(3) 0.0584(13) Uani 1 1 d U
H53A H 0.2701 0.4047 0.1846 0.070 Uiso 1 1 calc R
C54 C 0.3788(4) 0.3578(3) 0.2182(3) 0.0606(14) Uani 1 1 d U
H54A H 0.4099 0.3990 0.2289 0.073 Uiso 1 1 calc R
C55 C 0.4172(3) 0.2941(3) 0.2287(3) 0.0539(12) Uani 1 1 d U
H55A H 0.4747 0.2916 0.2448 0.065 Uiso 1 1 calc R
C56 C 0.3708(3) 0.2335(2) 0.2156(3) 0.0426(10) Uani 1 1 d U
H56A H 0.3977 0.1901 0.2240 0.051 Uiso 1 1 calc R
C61 C 0.1540(3) 0.1706(2) 0.2270(2) 0.0361(7) Uani 1 1 d U
C62 C 0.0960(3) 0.2307(3) 0.2079(3) 0.0538(12) Uani 1 1 d U
H62A H 0.0462 0.2185 0.2174 0.081 Uiso 1 1 calc R
H62B H 0.0829 0.2415 0.1577 0.081 Uiso 1 1 calc R
H62C H 0.1211 0.2710 0.2362 0.081 Uiso 1 1 calc R
C63 C 0.1538(3) 0.1354(2) 0.2918(3) 0.0403(9) Uani 1 1 d U
C64 C 0.1425(4) 0.1746(3) 0.3468(3) 0.0533(12) Uani 1 1 d U
H64A H 0.1323 0.2227 0.3401 0.064 Uiso 1 1 calc R
C65 C 0.1457(4) 0.1451(3) 0.4099(3) 0.0594(13) Uani 1 1 d U
H65A H 0.1368 0.1727 0.4457 0.071 Uiso 1 1 calc R
C66 C 0.1616(4) 0.0762(3) 0.4211(3) 0.0554(12) Uani 1 1 d U
H66A H 0.1658 0.0563 0.4654 0.066 Uiso 1 1 calc R
C67 C 0.1718(3) 0.0354(3) 0.3681(3) 0.0495(11) Uani 1 1 d U
H67A H 0.1812 -0.0128 0.3755 0.059 Uiso 1 1 calc R
C68 C 0.1684(3) 0.0644(2) 0.3045(3) 0.0415(9) Uani 1 1 d U
H68A H 0.1760 0.0359 0.2687 0.050 Uiso 1 1 calc R
Ir' Ir 0.237632(11) 0.087865(8) 0.708400(9) 0.03101(6) Uani 1 1 d U
B' B 0.2831(3) -0.0364(3) 0.6255(3) 0.0412(8) Uani 1 1 d U
H1' H 0.2984 -0.0770 0.6019 0.049 Uiso 1 1 calc R
N11' N 0.3267(2) -0.03991(19) 0.7051(2) 0.0399(8) Uani 1 1 d U
N12' N 0.3178(2) 0.01167(19) 0.7495(2) 0.0388(7) Uani 1 1 d U
C13' C 0.3680(3) -0.0038(3) 0.8154(2) 0.0431(9) Uani 1 1 d U
C14' C 0.4094(3) -0.0633(3) 0.8123(3) 0.0497(10) Uani 1 1 d U
H14B H 0.4494 -0.0850 0.8507 0.060 Uiso 1 1 calc R
C15' C 0.3824(3) -0.0860(2) 0.7431(3) 0.0440(9) Uani 1 1 d U
C16' C 0.3739(3) 0.0379(3) 0.8798(3) 0.0552(13) Uani 1 1 d U
H16D H 0.3364 0.0771 0.8665 0.083 Uiso 1 1 calc R
H16E H 0.4295 0.0550 0.9010 0.083 Uiso 1 1 calc R
H16F H 0.3598 0.0089 0.9139 0.083 Uiso 1 1 calc R
C17' C 0.4072(4) -0.1478(3) 0.7115(3) 0.0578(13) Uani 1 1 d U
H17D H 0.3589 -0.1707 0.6796 0.087 Uiso 1 1 calc R
H17E H 0.4365 -0.1799 0.7490 0.087 Uiso 1 1 calc R
H17F H 0.4425 -0.1336 0.6850 0.087 Uiso 1 1 calc R
N21' N 0.1914(2) -0.03482(19) 0.6094(2) 0.0440(8) Uani 1 1 d U
N22' N 0.1579(2) 0.01374(18) 0.6428(2) 0.0412(8) Uani 1 1 d U
C23' C 0.0782(3) 0.0034(2) 0.6207(3) 0.0463(10) Uani 1 1 d U
C24' C 0.0594(3) -0.0524(3) 0.5732(3) 0.0542(12) Uani 1 1 d U
H24B H 0.0071 -0.0711 0.5498 0.065 Uiso 1 1 calc R
C25' C 0.1315(3) -0.0745(2) 0.5674(3) 0.0490(11) Uani 1 1 d U
C26' C 0.0225(3) 0.0450(3) 0.6463(3) 0.0563(13) Uani 1 1 d U
H26D H 0.0504 0.0870 0.6693 0.085 Uiso 1 1 calc R
H26E H 0.0057 0.0179 0.6802 0.085 Uiso 1 1 calc R
H26F H -0.0254 0.0578 0.6064 0.085 Uiso 1 1 calc R
C27' C 0.1470(4) -0.1329(3) 0.5244(3) 0.0658(16) Uani 1 1 d U
H27D H 0.1840 -0.1663 0.5556 0.099 Uiso 1 1 calc R
H27E H 0.1716 -0.1148 0.4906 0.099 Uiso 1 1 calc R
H27F H 0.0957 -0.1558 0.4987 0.099 Uiso 1 1 calc R
N31' N 0.3099(3) 0.0309(2) 0.5991(2) 0.0432(7) Uani 1 1 d U
N32' N 0.2940(3) 0.09265(19) 0.6251(2) 0.0429(7) Uani 1 1 d U
C33' C 0.3241(3) 0.1417(3) 0.5941(3) 0.0497(10) Uani 1 1 d U
C34' C 0.3594(4) 0.1121(3) 0.5498(3) 0.0589(12) Uani 1 1 d U
H34B H 0.3856 0.1356 0.5219 0.071 Uiso 1 1 calc R
C35' C 0.3493(3) 0.0394(3) 0.5533(3) 0.0523(10) Uani 1 1 d U
C36' C 0.3177(5) 0.2170(3) 0.6059(4) 0.0708(17) Uani 1 1 d U
H36D H 0.3495 0.2426 0.5820 0.106 Uiso 1 1 calc R
H36E H 0.3387 0.2268 0.6566 0.106 Uiso 1 1 calc R
H36F H 0.2608 0.2313 0.5868 0.106 Uiso 1 1 calc R
C37' C 0.3726(4) -0.0182(3) 0.5147(3) 0.0688(16) Uani 1 1 d U
H37D H 0.3982 -0.0551 0.5480 0.103 Uiso 1 1 calc R
H37E H 0.4109 -0.0011 0.4923 0.103 Uiso 1 1 calc R
H37F H 0.3241 -0.0362 0.4785 0.103 Uiso 1 1 calc R
O41' O 0.1617(2) 0.16897(16) 0.66188(18) 0.0449(7) Uani 1 1 d U
O42' O 0.1090(3) 0.13698(19) 0.5480(2) 0.0654(11) Uani 1 1 d U
C43' C 0.1193(3) 0.1754(3) 0.5975(3) 0.0493(11) Uani 1 1 d U
C44' C 0.0777(4) 0.2470(3) 0.5830(3) 0.0647(12) Uani 1 1 d U
F45' F 0.0313(4) 0.2534(3) 0.5179(3) 0.132(2) Uani 1 1 d U
F46' F 0.0282(4) 0.2547(3) 0.6213(3) 0.1283(18) Uani 1 1 d U
F47' F 0.1261(3) 0.2979(2) 0.6003(4) 0.142(2) Uani 1 1 d U
C51' C 0.3210(3) 0.1628(2) 0.7601(3) 0.0444(9) Uani 1 1 d U
C52' C 0.2976(3) 0.2279(3) 0.7756(3) 0.0529(12) Uani 1 1 d U
H52B H 0.2415 0.2388 0.7624 0.063 Uiso 1 1 calc R
C53' C 0.3555(4) 0.2779(3) 0.8104(3) 0.0628(14) Uani 1 1 d U
H53B H 0.3383 0.3216 0.8216 0.075 Uiso 1 1 calc R
C54' C 0.4365(4) 0.2638(3) 0.8281(4) 0.0711(16) Uani 1 1 d U
H54B H 0.4753 0.2975 0.8521 0.085 Uiso 1 1 calc R
C55' C 0.4621(4) 0.2013(3) 0.8115(4) 0.0691(15) Uani 1 1 d U
H55B H 0.5184 0.1916 0.8244 0.083 Uiso 1 1 calc R
C56' C 0.4047(3) 0.1515(3) 0.7751(3) 0.0587(13) Uani 1 1 d U
H56B H 0.4227 0.1096 0.7606 0.070 Uiso 1 1 calc R
C61' C 0.1886(3) 0.0833(2) 0.7798(2) 0.0386(7) Uani 1 1 d U
C62' C 0.1481(4) 0.1449(2) 0.7998(3) 0.0516(12) Uani 1 1 d U
H62D H 0.1025 0.1293 0.8141 0.077 Uiso 1 1 calc R
H62E H 0.1281 0.1760 0.7593 0.077 Uiso 1 1 calc R
H62F H 0.1873 0.1694 0.8392 0.077 Uiso 1 1 calc R
C63' C 0.1858(3) 0.0214(2) 0.8230(3) 0.0412(9) Uani 1 1 d U
C64' C 0.1846(3) 0.0299(3) 0.8923(3) 0.0465(10) Uani 1 1 d U
H64B H 0.1791 0.0749 0.9089 0.056 Uiso 1 1 calc R
C65' C 0.1914(3) -0.0262(3) 0.9369(3) 0.0527(11) Uani 1 1 d U
H65B H 0.1920 -0.0193 0.9838 0.063 Uiso 1 1 calc R
C66' C 0.1973(4) -0.0917(3) 0.9128(3) 0.0561(12) Uani 1 1 d U
H66B H 0.2034 -0.1300 0.9437 0.067 Uiso 1 1 calc R
C67' C 0.1942(4) -0.1022(3) 0.8431(3) 0.0542(12) Uani 1 1 d U
H67B H 0.1955 -0.1478 0.8261 0.065 Uiso 1 1 calc R
C68' C 0.1892(3) -0.0466(2) 0.7991(3) 0.0450(10) Uani 1 1 d U
H68B H 0.1881 -0.0542 0.7521 0.054 Uiso 1 1 calc R

loop_
_atom_site_aniso_label
_atom_site_aniso_U_11
_atom_site_aniso_U_22
_atom_site_aniso_U_33
_atom_site_aniso_U_23
_atom_site_aniso_U_13
_atom_site_aniso_U_12
Ir 0.02781(8) 0.02720(7) 0.02950(8) 0.00020(5) 0.00697(6) -0.00059(5)
B 0.0415(17) 0.0300(17) 0.0350(18) 0.0013(13) 0.0147(16) 0.0038(15)
N11 0.0331(17) 0.0326(14) 0.0306(13) 0.0066(11) 0.0114(12) 0.0021(12)
N12 0.0286(15) 0.0319(13) 0.0249(12) 0.0028(10) 0.0078(10) -0.0005(11)
C13 0.032(2) 0.0412(17) 0.0289(16) 0.0004(13) 0.0054(14) -0.0050(15)
C14 0.041(2) 0.051(2) 0.0328(18) 0.0087(15) 0.0020(16) 0.0029(17)
C15 0.040(2) 0.0458(19) 0.0388(19) 0.0119(15) 0.0080(17) 0.0086(17)
C16 0.048(3) 0.053(2) 0.035(2) -0.0151(18) 0.004(2) -0.0033(19)
C17 0.073(4) 0.053(3) 0.062(3) 0.012(2) 0.003(3) 0.026(3)
N21 0.0423(15) 0.0300(12) 0.0369(17) -0.0024(13) 0.0147(14) -0.0063(11)
N22 0.0327(14) 0.0339(12) 0.0355(17) -0.0031(12) 0.0089(13) -0.0059(10)
C23 0.0351(17) 0.051(2) 0.044(2) -0.005(2) 0.0095(19) -0.0111(13)
C24 0.052(2) 0.050(2) 0.062(3) -0.006(2) 0.014(3) -0.0231(16)
C25 0.061(2) 0.0339(16) 0.045(2) -0.0052(17) 0.019(2) -0.0155(14)
C26 0.031(2) 0.072(3) 0.091(5) -0.009(3) 0.008(3) -0.006(2)
C27 0.089(4) 0.0318(18) 0.076(4) -0.008(2) 0.026(4) -0.0140(19)
N31 0.0359(18) 0.0381(15) 0.0322(15) 0.0001(12) 0.0154(13) 0.0026(12)
N32 0.0403(17) 0.0341(14) 0.0281(14) 0.0025(11) 0.0140(13) -0.0022(12)
C33 0.043(2) 0.0479(18) 0.032(2) 0.0047(16) 0.0157(16) -0.0074(17)
C34 0.049(3) 0.065(2) 0.036(2) -0.0041(18) 0.0232(19) -0.0084(19)
C35 0.040(2) 0.0552(19) 0.038(2) -0.0074(17) 0.0197(17) 0.0004(18)
C36 0.075(4) 0.049(2) 0.049(3) 0.014(2) 0.022(3) -0.012(2)
C37 0.060(3) 0.066(3) 0.060(3) -0.011(2) 0.033(3) 0.012(2)
O41 0.0391(16) 0.0410(14) 0.0345(12) 0.0042(10) 0.0033(11) 0.0038(12)
O42 0.066(3) 0.0609(19) 0.0420(18) -0.0063(15) 0.0083(18) 0.0088(18)
C43 0.041(2) 0.051(2) 0.0351(17) 0.0019(15) 0.0036(17) 0.0007(17)
C44 0.084(4) 0.065(2) 0.048(2) 0.007(2) -0.009(3) 0.022(2)
F45 0.138(4) 0.127(3) 0.0478(18) 0.005(2) -0.016(2) 0.048(3)
F46 0.132(4) 0.207(6) 0.092(3) 0.039(4) 0.022(3) 0.118(3)
F47 0.180(4) 0.076(2) 0.155(5) 0.060(3) -0.063(4) -0.012(3)
C51 0.0402(17) 0.0282(13) 0.041(2) -0.0005(13) 0.0150(16) -0.0053(13)
C52 0.051(2) 0.0310(15) 0.056(3) 0.0047(18) 0.018(2) -0.0025(14)
C53 0.074(3) 0.0305(17) 0.077(4) 0.002(2) 0.033(3) -0.0064(18)
C54 0.071(3) 0.0414(18) 0.075(4) -0.006(2) 0.031(3) -0.024(2)
C55 0.051(2) 0.051(2) 0.057(3) 0.002(2) 0.014(2) -0.0196(16)
C56 0.0411(18) 0.0396(18) 0.045(2) 0.0055(18) 0.0119(19) -0.0098(14)
C61 0.0311(18) 0.0400(18) 0.0390(17) -0.0042(13) 0.0140(15) -0.0002(14)
C62 0.052(3) 0.052(3) 0.064(3) 0.005(2) 0.028(3) 0.016(2)
C63 0.039(2) 0.0436(19) 0.043(2) -0.0025(14) 0.0203(18) 0.0010(17)
C64 0.062(3) 0.055(2) 0.054(2) -0.0063(18) 0.033(3) 0.008(2)
C65 0.069(4) 0.068(2) 0.053(3) -0.008(2) 0.035(3) 0.004(3)
C66 0.060(3) 0.069(3) 0.046(2) 0.000(2) 0.030(3) -0.005(3)
C67 0.057(3) 0.049(2) 0.049(2) 0.0026(16) 0.025(2) -0.004(2)
C68 0.044(3) 0.0416(17) 0.046(2) -0.0032(16) 0.024(2) -0.0056(18)
Ir' 0.03158(10) 0.03275(9) 0.03070(9) -0.00588(6) 0.01302(7) 0.00008(6)
B' 0.0431(19) 0.0404(18) 0.0391(17) -0.0066(16) 0.0122(17) 0.0106(17)
N11' 0.0400(19) 0.0432(17) 0.0375(14) -0.0024(13) 0.0144(13) 0.0082(14)
N12' 0.0340(17) 0.0445(16) 0.0391(14) -0.0064(12) 0.0137(13) 0.0030(12)
C13' 0.036(2) 0.058(2) 0.0362(17) -0.0010(15) 0.0131(16) -0.0034(17)
C14' 0.046(3) 0.060(3) 0.0429(19) 0.0091(17) 0.0141(19) 0.0047(19)
C15' 0.041(2) 0.048(2) 0.046(2) 0.0072(16) 0.0196(18) 0.0099(17)
C16' 0.039(3) 0.085(4) 0.042(2) -0.014(2) 0.014(2) -0.007(2)
C17' 0.063(4) 0.054(3) 0.062(3) 0.009(2) 0.027(3) 0.022(2)
N21' 0.0422(15) 0.0387(17) 0.046(2) -0.0153(14) 0.0082(14) 0.0068(13)
N22' 0.0357(14) 0.0381(16) 0.0464(19) -0.0156(14) 0.0089(14) 0.0029(12)
C23' 0.0347(17) 0.046(2) 0.052(3) -0.0125(18) 0.0062(18) 0.0015(16)
C24' 0.045(2) 0.044(2) 0.063(3) -0.016(2) 0.004(2) -0.0028(18)
C25' 0.053(2) 0.038(2) 0.048(3) -0.0146(17) 0.005(2) 0.0011(18)
C26' 0.038(2) 0.059(3) 0.071(4) -0.017(2) 0.016(2) 0.001(2)
C27' 0.075(4) 0.054(3) 0.060(3) -0.028(2) 0.010(3) 0.002(3)
N31' 0.049(2) 0.0462(16) 0.0344(17) -0.0003(13) 0.0141(15) 0.0109(15)
N32' 0.047(2) 0.0427(15) 0.0415(17) -0.0025(13) 0.0175(15) 0.0042(14)
C33' 0.052(3) 0.0536(18) 0.043(2) 0.0082(18) 0.0137(19) 0.000(2)
C34' 0.058(3) 0.072(2) 0.052(3) 0.020(2) 0.024(2) 0.010(2)
C35' 0.053(3) 0.067(2) 0.038(2) 0.0070(19) 0.0161(19) 0.015(2)
C36' 0.090(5) 0.051(2) 0.072(4) 0.006(2) 0.028(4) -0.007(3)
C37' 0.084(4) 0.085(3) 0.052(3) 0.006(3) 0.041(3) 0.019(3)
O41' 0.0477(17) 0.0394(14) 0.0445(15) -0.0069(11) 0.0114(13) 0.0055(12)
O42' 0.094(3) 0.055(2) 0.0436(18) -0.0086(15) 0.017(2) 0.0036(19)
C43' 0.057(3) 0.0486(19) 0.0386(19) -0.0028(16) 0.0106(19) 0.0012(18)
C44' 0.069(4) 0.055(2) 0.061(3) -0.005(2) 0.008(2) 0.0134(19)
F45' 0.174(5) 0.107(3) 0.076(2) 0.021(2) -0.012(2) 0.057(3)
F46' 0.144(4) 0.120(4) 0.149(4) 0.034(3) 0.086(4) 0.071(3)
F47' 0.089(3) 0.0490(19) 0.257(7) -0.003(3) 0.016(3) 0.0064(18)
C51' 0.0419(18) 0.0439(17) 0.044(2) -0.0078(17) 0.0104(17) -0.0070(15)
C52' 0.055(2) 0.044(2) 0.055(3) -0.014(2) 0.011(2) -0.0090(17)
C53' 0.078(3) 0.049(2) 0.061(3) -0.015(2) 0.022(3) -0.023(2)
C54' 0.070(3) 0.067(3) 0.070(4) -0.008(3) 0.014(3) -0.035(3)
C55' 0.046(3) 0.077(3) 0.078(4) 0.000(3) 0.013(3) -0.024(2)
C56' 0.040(2) 0.057(3) 0.073(4) -0.001(2) 0.011(2) -0.0109(17)
C61' 0.036(2) 0.0427(17) 0.0380(17) -0.0121(13) 0.0141(16) 0.0001(15)
C62' 0.060(3) 0.047(2) 0.059(3) -0.007(2) 0.034(3) 0.006(2)
C63' 0.037(2) 0.0454(16) 0.048(2) -0.0070(15) 0.0232(19) -0.0042(18)
C64' 0.043(3) 0.055(2) 0.049(2) -0.0098(16) 0.025(2) -0.007(2)
C65' 0.050(3) 0.065(3) 0.045(2) -0.0031(17) 0.019(2) -0.009(2)
C66' 0.059(3) 0.058(2) 0.051(2) 0.005(2) 0.019(3) -0.007(2)
C67' 0.064(3) 0.045(2) 0.058(3) -0.0016(18) 0.026(3) -0.001(2)
C68' 0.046(3) 0.0468(18) 0.047(2) -0.0058(15) 0.021(2) -0.002(2)

loop_
_atom_type_symbol
_atom_type_description
_atom_type_scat_dispersion_real
_atom_type_scat_dispersion_imag
_atom_type_scat_source
C C 0.0033 0.0016 'International Tables Vol C Tables 4.2.6.8 and 6.1.1.4'
H H 0.0000 0.0000 'International Tables Vol C Tables 4.2.6.8 and 6.1.1.4'
B B 0.0013 0.0007 'International Tables Vol C Tables 4.2.6.8 and 6.1.1.4'
N N 0.0061 0.0033 'International Tables Vol C Tables 4.2.6.8 and 6.1.1.4'
O O 0.0106 0.0060 'International Tables Vol C Tables 4.2.6.8 and 6.1.1.4'
F F 0.0171 0.0103 'International Tables Vol C Tables 4.2.6.8 and 6.1.1.4'
Ir Ir -1.4442 7.9887 'International Tables Vol C Tables 4.2.6.8 and 6.1.1.4'

loop_
_geom_angle_atom_site_label_1
_geom_angle_atom_site_label_2
_geom_angle_atom_site_label_3
_geom_angle
C61 Ir N12 93.14(16)
C61 Ir C51 94.30(18)
N12 Ir C51 91.21(15)
C61 Ir O41 89.43(16)
N12 Ir O41 176.36(13)
C51 Ir O41 86.02(15)
C61 Ir N22 93.52(16)
N12 Ir N22 89.88(13)
C51 Ir N22 172.04(16)
O41 Ir N22 92.53(13)
C61 Ir N32 178.21(15)
N12 Ir N32 86.32(13)
C51 Ir N32 87.42(16)
O41 Ir N32 91.19(13)
N22 Ir N32 84.78(14)
N31 B N21 109.2(3)
N31 B N11 108.2(3)
N21 B N11 109.7(4)
N31 B H1 109.9
N21 B H1 109.9
N11 B H1 109.9
C15 N11 N12 108.8(3)
C15 N11 B 129.5(4)
N12 N11 B 121.2(3)
C13 N12 N11 107.7(3)
C13 N12 Ir 134.8(3)
N11 N12 Ir 117.4(2)
N12 C13 C14 108.3(4)
N12 C13 C16 124.3(4)
C14 C13 C16 127.4(4)
C15 C14 C13 107.7(4)
C15 C14 H14A 126.2
C13 C14 H14A 126.2
N11 C15 C14 107.5(4)
N11 C15 C17 123.6(4)
C14 C15 C17 128.8(4)
C13 C16 H16A 109.5
C13 C16 H16B 109.5
H16A C16 H16B 109.5
C13 C16 H16C 109.5
H16A C16 H16C 109.5
H16B C16 H16C 109.5
C15 C17 H17A 109.5
C15 C17 H17B 109.5
H17A C17 H17B 109.5
C15 C17 H17C 109.5
H17A C17 H17C 109.5
H17B C17 H17C 109.5
C25 N21 N22 109.4(4)
C25 N21 B 132.0(4)
N22 N21 B 118.5(3)
C23 N22 N21 106.7(3)
C23 N22 Ir 134.9(3)
N21 N22 Ir 118.3(3)
N22 C23 C24 109.4(4)
N22 C23 C26 123.1(4)
C24 C23 C26 127.5(5)
C25 C24 C23 106.7(4)
C25 C24 H24A 126.7
C23 C24 H24A 126.7
C24 C25 N21 107.7(4)
C24 C25 C27 130.3(5)
N21 C25 C27 122.0(5)
C23 C26 H26A 109.5
C23 C26 H26B 109.5
H26A C26 H26B 109.5
C23 C26 H26C 109.5
H26A C26 H26C 109.5
H26B C26 H26C 109.5
C25 C27 H27A 109.5
C25 C27 H27B 109.5
H27A C27 H27B 109.5
C25 C27 H27C 109.5
H27A C27 H27C 109.5
H27B C27 H27C 109.5
C35 N31 N32 109.8(4)
C35 N31 B 130.8(4)
N32 N31 B 119.4(3)
C33 N32 N31 106.5(4)
C33 N32 Ir 136.5(3)
N31 N32 Ir 116.9(3)
N32 C33 C34 109.4(4)
N32 C33 C36 122.7(5)
C34 C33 C36 127.8(5)
C35 C34 C33 106.9(4)
C35 C34 H34A 126.6
C33 C34 H34A 126.6
N31 C35 C34 107.4(4)
N31 C35 C37 122.2(5)
C34 C35 C37 130.4(5)
C33 C36 H36A 109.5
C33 C36 H36B 109.5
H36A C36 H36B 109.5
C33 C36 H36C 109.5
H36A C36 H36C 109.5
H36B C36 H36C 109.5
C35 C37 H37A 109.5
C35 C37 H37B 109.5
H37A C37 H37B 109.5
C35 C37 H37C 109.5
H37A C37 H37C 109.5
H37B C37 H37C 109.5
C43 O41 Ir 126.8(3)
O42 C43 O41 132.0(4)
O42 C43 C44 119.9(4)
O41 C43 C44 108.1(4)
F47 C44 F45 109.0(7)
F47 C44 F46 104.5(7)
F45 C44 F46 103.8(6)
F47 C44 C43 114.5(6)
F45 C44 C43 112.9(5)
F46 C44 C43 111.3(6)
C56 C51 C52 116.7(4)
C56 C51 Ir 120.8(3)
C52 C51 Ir 122.5(3)
C51 C52 C53 121.4(5)
C51 C52 H52A 119.3
C53 C52 H52A 119.3
C54 C53 C52 120.4(5)
C54 C53 H53A 119.8
C52 C53 H53A 119.8
C53 C54 C55 119.8(5)
C53 C54 H54A 120.1
C55 C54 H54A 120.1
C54 C55 C56 119.7(5)
C54 C55 H55A 120.1
C56 C55 H55A 120.1
C51 C56 C55 121.8(5)
C51 C56 H56A 119.1
C55 C56 H56A 119.1
C63 C61 C62 112.6(4)
C63 C61 Ir 125.2(3)
C62 C61 Ir 122.3(4)
C61 C62 H62A 109.5
C61 C62 H62B 109.5
H62A C62 H62B 109.5
C61 C62 H62C 109.5
H62A C62 H62C 109.5
H62B C62 H62C 109.5
C68 C63 C64 116.7(5)
C68 C63 C61 124.0(4)
C64 C63 C61 119.2(4)
C65 C64 C63 121.9(5)
C65 C64 H64A 119.1
C63 C64 H64A 119.1
C66 C65 C64 120.1(5)
C66 C65 H65A 120.0
C64 C65 H65A 120.0
C65 C66 C67 120.1(5)
C65 C66 H66A 120.0
C67 C66 H66A 120.0
C68 C67 C66 120.3(5)
C68 C67 H67A 119.9
C66 C67 H67A 119.9
C67 C68 C63 121.0(5)
C67 C68 H68A 119.5
C63 C68 H68A 119.5
C61' Ir' N12' 94.74(18)
C61' Ir' O41' 89.67(17)
N12' Ir' O41' 175.24(16)
C61' Ir' C51' 94.1(2)
N12' Ir' C51' 91.66(18)
O41' Ir' C51' 86.23(17)
C61' Ir' N22' 94.01(17)
N12' Ir' N22' 89.09(15)
O41' Ir' N22' 92.39(14)
C51' Ir' N22' 171.72(19)
C61' Ir' N32' 179.65(17)
N12' Ir' N32' 85.23(15)
O41' Ir' N32' 90.37(14)
C51' Ir' N32' 86.20(18)
N22' Ir' N32' 85.64(16)
N21' B' N11' 110.3(4)
N21' B' N31' 109.2(4)
N11' B' N31' 107.2(4)
N21' B' H1' 110.0
N11' B' H1' 110.0
N31' B' H1' 110.0
C15' N11' N12' 108.9(4)
C15' N11' B' 129.5(4)
N12' N11' B' 121.3(3)
C13' N12' N11' 107.2(4)
C13' N12' Ir' 134.4(3)
N11' N12' Ir' 118.4(3)
N12' C13' C14' 108.7(4)
N12' C13' C16' 124.1(5)
C14' C13' C16' 127.2(5)
C13' C14' C15' 107.6(4)
C13' C14' H14B 126.2
C15' C14' H14B 126.2
N11' C15' C14' 107.5(4)
N11' C15' C17' 123.1(5)
C14' C15' C17' 129.4(5)
C13' C16' H16D 109.5
C13' C16' H16E 109.5
H16D C16' H16E 109.5
C13' C16' H16F 109.5
H16D C16' H16F 109.5
H16E C16' H16F 109.5
C15' C17' H17D 109.5
C15' C17' H17E 109.5
H17D C17' H17E 109.5
C15' C17' H17F 109.5
H17D C17' H17F 109.5
H17E C17' H17F 109.5
C25' N21' N22' 108.8(4)
C25' N21' B' 131.7(4)
N22' N21' B' 119.5(3)
C23' N22' N21' 107.4(4)
C23' N22' Ir' 135.0(3)
N21' N22' Ir' 117.4(3)
N22' C23' C24' 109.0(4)
N22' C23' C26' 122.6(4)
C24' C23' C26' 128.4(5)
C25' C24' C23' 106.4(4)
C25' C24' H24B 126.8
C23' C24' H24B 126.8
N21' C25' C24' 108.4(4)
N21' C25' C27' 122.6(5)
C24' C25' C27' 129.1(5)
C23' C26' H26D 109.5
C23' C26' H26E 109.5
H26D C26' H26E 109.5
C23' C26' H26F 109.5
H26D C26' H26F 109.5
H26E C26' H26F 109.5
C25' C27' H27D 109.5
C25' C27' H27E 109.5
H27D C27' H27E 109.5
C25' C27' H27F 109.5
H27D C27' H27F 109.5
H27E C27' H27F 109.5
C35' N31' N32' 111.8(4)
C35' N31' B' 129.2(4)
N32' N31' B' 118.9(4)
C33' N32' N31' 106.3(4)
C33' N32' Ir' 136.7(3)
N31' N32' Ir' 116.8(3)
N32' C33' C34' 109.8(5)
N32' C33' C36' 124.1(5)
C34' C33' C36' 126.1(5)
C33' C34' C35' 107.0(5)
C33' C34' H34B 126.5
C35' C34' H34B 126.5
N31' C35' C34' 105.0(5)
N31' C35' C37' 124.1(5)
C34' C35' C37' 130.9(5)
C33' C36' H36D 109.5
C33' C36' H36E 109.5
H36D C36' H36E 109.5
C33' C36' H36F 109.5
H36D C36' H36F 109.5
H36E C36' H36F 109.5
C35' C37' H37D 109.5
C35' C37' H37E 109.5
H37D C37' H37E 109.5
C35' C37' H37F 109.5
H37D C37' H37F 109.5
H37E C37' H37F 109.5
C43' O41' Ir' 127.4(3)
O42' C43' O41' 131.2(5)
O42' C43' C44' 117.7(5)
O41' C43' C44' 111.1(4)
F47' C44' F45' 109.8(7)
F47' C44' F46' 104.8(6)
F45' C44' F46' 105.2(6)
F47' C44' C43' 114.5(5)
F45' C44' C43' 111.9(5)
F46' C44' C43' 110.1(6)
C52' C51' C56' 117.1(5)
C52' C51' Ir' 122.3(4)
C56' C51' Ir' 120.4(4)
C51' C52' C53' 121.1(6)
C51' C52' H52B 119.4
C53' C52' H52B 119.4
C54' C53' C52' 120.2(6)
C54' C53' H53B 119.9
C52' C53' H53B 119.9
C55' C54' C53' 120.5(5)
C55' C54' H54B 119.8
C53' C54' H54B 119.8
C54' C55' C56' 119.9(6)
C54' C55' H55B 120.1
C56' C55' H55B 120.1
C51' C56' C55' 120.9(6)
C51' C56' H56B 119.5
C55' C56' H56B 119.5
C63' C61' C62' 111.8(4)
C63' C61' Ir' 125.9(3)
C62' C61' Ir' 122.3(4)
C61' C62' H62D 109.5
C61' C62' H62E 109.5
H62D C62' H62E 109.5
C61' C62' H62F 109.5
H62D C62' H62F 109.5
H62E C62' H62F 109.5
C68' C63' C64' 117.5(5)
C68' C63' C61' 122.7(4)
C64' C63' C61' 119.8(4)
C65' C64' C63' 121.4(5)
C65' C64' H64B 119.3
C63' C64' H64B 119.3
C66' C65' C64' 119.8(5)
C66' C65' H65B 120.1
C64' C65' H65B 120.1
C65' C66' C67' 120.3(5)
C65' C66' H66B 119.9
C67' C66' H66B 119.9
C68' C67' C66' 120.2(5)
C68' C67' H67B 119.9
C66' C67' H67B 119.9
C67' C68' C63' 120.8(5)
C67' C68' H68B 119.6
C63' C68' H68B 119.6

loop_
_geom_bond_atom_site_label_1
_geom_bond_atom_site_label_2
_geom_bond_distance
Ir C61 1.927(4)
Ir N12 2.036(3)
Ir C51 2.064(4)
Ir O41 2.070(3)
Ir N22 2.130(3)
Ir N32 2.160(4)
B N31 1.525(6)
B N21 1.538(6)
B N11 1.540(6)
B H1 1.0000
N11 C15 1.358(5)
N11 N12 1.381(4)
N12 C13 1.346(5)
C13 C14 1.388(6)
C13 C16 1.490(6)
C14 C15 1.371(7)
C14 H14A 0.9500
C15 C17 1.497(7)
C16 H16A 0.9800
C16 H16B 0.9800
C16 H16C 0.9800
C17 H17A 0.9800
C17 H17B 0.9800
C17 H17C 0.9800
N21 C25 1.357(5)
N21 N22 1.367(5)
N22 C23 1.333(6)
C23 C24 1.390(7)
C23 C26 1.479(8)
C24 C25 1.355(8)
C24 H24A 0.9500
C25 C27 1.498(7)
C26 H26A 0.9800
C26 H26B 0.9800
C26 H26C 0.9800
C27 H27A 0.9800
C27 H27B 0.9800
C27 H27C 0.9800
N31 C35 1.349(6)
N31 N32 1.373(5)
N32 C33 1.347(6)
C33 C34 1.379(7)
C33 C36 1.500(6)
C34 C35 1.376(7)
C34 H34A 0.9500
C35 C37 1.494(7)
C36 H36A 0.9800
C36 H36B 0.9800
C36 H36C 0.9800
C37 H37A 0.9800
C37 H37B 0.9800
C37 H37C 0.9800
O41 C43 1.294(5)
O42 C43 1.186(6)
C43 C44 1.548(7)
C44 F47 1.252(8)
C44 F45 1.292(7)
C44 F46 1.340(9)
C51 C56 1.394(6)
C51 C52 1.399(6)
C52 C53 1.401(7)
C52 H52A 0.9500
C53 C54 1.362(9)
C53 H53A 0.9500
C54 C55 1.385(8)
C54 H54A 0.9500
C55 C56 1.400(6)
C55 H55A 0.9500
C56 H56A 0.9500
C61 C63 1.473(6)
C61 C62 1.506(6)
C62 H62A 0.9800
C62 H62B 0.9800
C62 H62C 0.9800
C63 C68 1.405(6)
C63 C64 1.408(7)
C64 C65 1.374(8)
C64 H64A 0.9500
C65 C66 1.366(8)
C65 H65A 0.9500
C66 C67 1.386(8)
C66 H66A 0.9500
C67 C68 1.380(7)
C67 H67A 0.9500
C68 H68A 0.9500
Ir' C61' 1.903(5)
Ir' N12' 2.013(4)
Ir' O41' 2.068(3)
Ir' C51' 2.075(4)
Ir' N22' 2.127(3)
Ir' N32' 2.209(4)
B' N21' 1.526(7)
B' N11' 1.528(6)
B' N31' 1.537(7)
B' H1' 1.0000
N11' C15' 1.354(6)
N11' N12' 1.383(5)
N12' C13' 1.357(6)
C13' C14' 1.374(7)
C13' C16' 1.499(7)
C14' C15' 1.382(7)
C14' H14B 0.9500
C15' C17' 1.486(7)
C16' H16D 0.9800
C16' H16E 0.9800
C16' H16F 0.9800
C17' H17D 0.9800
C17' H17E 0.9800
C17' H17F 0.9800
N21' C25' 1.346(6)
N21' N22' 1.392(5)
N22' C23' 1.330(6)
C23' C24' 1.405(6)
C23' C26' 1.482(7)
C24' C25' 1.373(8)
C24' H24B 0.9500
C25' C27' 1.503(7)
C26' H26D 0.9800
C26' H26E 0.9800
C26' H26F 0.9800
C27' H27D 0.9800
C27' H27E 0.9800
C27' H27F 0.9800
N31' C35' 1.331(7)
N31' N32' 1.370(5)
N32' C33' 1.336(6)
C33' C34' 1.366(8)
C33' C36' 1.488(8)
C34' C35' 1.422(8)
C34' H34B 0.9500
C35' C37' 1.491(8)
C36' H36D 0.9800
C36' H36E 0.9800
C36' H36F 0.9800
C37' H37D 0.9800
C37' H37E 0.9800
C37' H37F 0.9800
O41' C43' 1.266(6)
O42' C43' 1.207(6)
C43' C44' 1.549(7)
C44' F47' 1.269(8)
C44' F45' 1.296(7)
C44' F46' 1.344(8)
C51' C52' 1.392(7)
C51' C56' 1.409(7)
C52' C53' 1.409(7)
C52' H52B 0.9500
C53' C54' 1.369(9)
C53' H53B 0.9500
C54' C55' 1.368(10)
C54' H54B 0.9500
C55' C56' 1.409(7)
C55' H55B 0.9500
C56' H56B 0.9500
C61' C63' 1.489(7)
C61' C62' 1.509(6)
C62' H62D 0.9800
C62' H62E 0.9800
C62' H62F 0.9800
C63' C68' 1.409(6)
C63' C64' 1.411(7)
C64' C65' 1.386(7)
C64' H64B 0.9500
C65' C66' 1.373(8)
C65' H65B 0.9500
C66' C67' 1.399(8)
C66' H66B 0.9500
C67' C68' 1.378(7)
C67' H67B 0.9500
C68' H68B 0.9500

loop_
_geom_torsion_atom_site_label_1
_geom_torsion_atom_site_label_2
_geom_torsion_atom_site_label_3
_geom_torsion_atom_site_label_4
_geom_torsion
N31 B N11 C15 -112.7(5)
N21 B N11 C15 128.2(5)
N31 B N11 N12 57.8(5)
N21 B N11 N12 -61.2(5)
C15 N11 N12 C13 -0.6(5)
B N11 N12 C13 -172.9(4)
C15 N11 N12 Ir 176.4(3)
B N11 N12 Ir 4.1(5)
C61 Ir N12 C13 -52.2(4)
C51 Ir N12 C13 42.2(4)
N22 Ir N12 C13 -145.7(4)
N32 Ir N12 C13 129.5(4)
C61 Ir N12 N11 131.9(3)
C51 Ir N12 N11 -133.8(3)
N22 Ir N12 N11 38.3(3)
N32 Ir N12 N11 -46.4(3)
N11 N12 C13 C14 0.7(5)
Ir N12 C13 C14 -175.5(3)
N11 N12 C13 C16 -178.1(4)
Ir N12 C13 C16 5.7(7)
N12 C13 C14 C15 -0.5(6)
C16 C13 C14 C15 178.2(5)
N12 N11 C15 C14 0.3(5)
B N11 C15 C14 171.7(4)
N12 N11 C15 C17 -178.8(5)
B N11 C15 C17 -7.4(8)
C13 C14 C15 N11 0.1(6)
C13 C14 C15 C17 179.2(6)
N31 B N21 C25 115.1(5)
N11 B N21 C25 -126.5(5)
N31 B N21 N22 -60.0(5)
N11 B N21 N22 58.3(5)
C25 N21 N22 C23 1.7(5)
B N21 N22 C23 177.9(4)
C25 N21 N22 Ir -178.8(3)
B N21 N22 Ir -2.6(5)
C61 Ir N22 C23 46.2(5)
N12 Ir N22 C23 139.3(5)
O41 Ir N22 C23 -43.4(5)
N32 Ir N22 C23 -134.4(5)
C61 Ir N22 N21 -133.2(3)
N12 Ir N22 N21 -40.0(3)
O41 Ir N22 N21 137.2(3)
N32 Ir N22 N21 46.3(3)
N21 N22 C23 C24 -1.8(5)
Ir N22 C23 C24 178.8(4)
N21 N22 C23 C26 177.5(5)
Ir N22 C23 C26 -1.9(8)
N22 C23 C24 C25 1.3(6)
C26 C23 C24 C25 -178.1(6)
C23 C24 C25 N21 -0.2(6)
C23 C24 C25 C27 -179.5(6)
N22 N21 C25 C24 -0.9(6)
B N21 C25 C24 -176.4(5)
N22 N21 C25 C27 178.5(5)
B N21 C25 C27 3.0(8)
N21 B N31 C35 -120.0(5)
N11 B N31 C35 120.7(5)
N21 B N31 N32 60.8(5)
N11 B N31 N32 -58.6(5)
C35 N31 N32 C33 -1.5(5)
B N31 N32 C33 177.9(4)
C35 N31 N32 Ir -178.5(3)
B N31 N32 Ir 0.9(5)
N12 Ir N32 C33 -130.9(4)
C51 Ir N32 C33 -39.6(4)
O41 Ir N32 C33 46.4(4)
N22 Ir N32 C33 138.9(4)
N12 Ir N32 N31 44.9(3)
C51 Ir N32 N31 136.3(3)
O41 Ir N32 N31 -137.7(3)
N22 Ir N32 N31 -45.3(3)
N31 N32 C33 C34 0.6(5)
Ir N32 C33 C34 176.7(3)
N31 N32 C33 C36 177.8(4)
Ir N32 C33 C36 -6.1(7)
N32 C33 C34 C35 0.5(6)
C36 C33 C34 C35 -176.5(5)
N32 N31 C35 C34 1.8(5)
B N31 C35 C34 -177.5(4)
N32 N31 C35 C37 -178.4(4)
B N31 C35 C37 2.3(8)
C33 C34 C35 N31 -1.4(5)
C33 C34 C35 C37 178.8(5)
C61 Ir O41 C43 -136.8(4)
C51 Ir O41 C43 128.9(4)
N22 Ir O41 C43 -43.3(4)
N32 Ir O41 C43 41.5(4)
Ir O41 C43 O42 5.6(9)
Ir O41 C43 C44 -176.2(4)
O42 C43 C44 F47 -125.5(8)
O41 C43 C44 F47 56.0(9)
O42 C43 C44 F45 0.0(10)
O41 C43 C44 F45 -178.5(6)
O42 C43 C44 F46 116.3(7)
O41 C43 C44 F46 -62.2(7)
C61 Ir C51 C56 127.7(4)
N12 Ir C51 C56 34.4(4)
O41 Ir C51 C56 -143.2(4)
N32 Ir C51 C56 -51.8(4)
C61 Ir C51 C52 -54.8(4)
N12 Ir C51 C52 -148.0(4)
O41 Ir C51 C52 34.4(4)
N32 Ir C51 C52 125.7(4)
C56 C51 C52 C53 -3.4(8)
Ir C51 C52 C53 178.9(4)
C51 C52 C53 C54 2.2(9)
C52 C53 C54 C55 0.9(10)
C53 C54 C55 C56 -2.7(9)
C52 C51 C56 C55 1.6(7)
Ir C51 C56 C55 179.3(4)
C54 C55 C56 C51 1.4(8)
N12 Ir C61 C63 -23.6(4)
C51 Ir C61 C63 -115.1(4)
O41 Ir C61 C63 158.9(4)
N22 Ir C61 C63 66.4(4)
N12 Ir C61 C62 156.5(4)
C51 Ir C61 C62 65.1(4)
O41 Ir C61 C62 -20.9(4)
N22 Ir C61 C62 -113.4(4)
C62 C61 C63 C68 148.4(5)
Ir C61 C63 C68 -31.5(6)
C62 C61 C63 C64 -34.9(6)
Ir C61 C63 C64 145.3(4)
C68 C63 C64 C65 0.2(8)
C61 C63 C64 C65 -176.7(5)
C63 C64 C65 C66 1.2(10)
C64 C65 C66 C67 -2.3(9)
C65 C66 C67 C68 2.0(9)
C66 C67 C68 C63 -0.6(8)
C64 C63 C68 C67 -0.5(7)
C61 C63 C68 C67 176.3(5)
N21' B' N11' C15' 125.5(5)
N31' B' N11' C15' -115.7(5)
N21' B' N11' N12' -60.6(5)
N31' B' N11' N12' 58.2(5)
C15' N11' N12' C13' -0.8(5)
B' N11' N12' C13' -175.8(4)
C15' N11' N12' Ir' -179.4(3)
B' N11' N12' Ir' 5.6(6)
C61' Ir' N12' C13' -45.8(5)
C51' Ir' N12' C13' 48.5(5)
N22' Ir' N12' C13' -139.7(5)
N32' Ir' N12' C13' 134.6(5)
C61' Ir' N12' N11' 132.3(3)
C51' Ir' N12' N11' -133.4(3)
N22' Ir' N12' N11' 38.4(3)
N32' Ir' N12' N11' -47.3(3)
N11' N12' C13' C14' 1.5(5)
Ir' N12' C13' C14' 179.8(4)
N11' N12' C13' C16' -177.4(5)
Ir' N12' C13' C16' 0.9(8)
N12' C13' C14' C15' -1.6(6)
C16' C13' C14' C15' 177.2(5)
N12' N11' C15' C14' -0.2(6)
B' N11' C15' C14' 174.3(5)
N12' N11' C15' C17' -179.4(5)
B' N11' C15' C17' -4.9(8)
C13' C14' C15' N11' 1.1(6)
C13' C14' C15' C17' -179.7(6)
N11' B' N21' C25' -126.2(6)
N31' B' N21' C25' 116.2(6)
N11' B' N21' N22' 52.2(6)
N31' B' N21' N22' -65.4(5)
C25' N21' N22' C23' -0.2(6)
B' N21' N22' C23' -179.0(4)
C25' N21' N22' Ir' -176.6(3)
B' N21' N22' Ir' 4.7(6)
C61' Ir' N22' C23' 46.1(5)
N12' Ir' N22' C23' 140.7(5)
O41' Ir' N22' C23' -43.8(5)
N32' Ir' N22' C23' -134.0(5)
C61' Ir' N22' N21' -138.9(3)
N12' Ir' N22' N21' -44.2(3)
O41' Ir' N22' N21' 131.3(3)
N32' Ir' N22' N21' 41.1(3)
N21' N22' C23' C24' 0.5(6)
Ir' N22' C23' C24' 175.9(4)
N21' N22' C23' C26' 178.8(5)
Ir' N22' C23' C26' -5.8(9)
N22' C23' C24' C25' -0.6(7)
C26' C23' C24' C25' -178.8(6)
N22' N21' C25' C24' -0.2(6)
B' N21' C25' C24' 178.4(5)
N22' N21' C25' C27' -179.1(5)
B' N21' C25' C27' -0.6(9)
C23' C24' C25' N21' 0.4(7)
C23' C24' C25' C27' 179.3(6)
N21' B' N31' C35' -122.2(5)
N11' B' N31' C35' 118.2(5)
N21' B' N31' N32' 58.9(5)
N11' B' N31' N32' -60.7(5)
C35' N31' N32' C33' 0.4(5)
B' N31' N32' C33' 179.5(4)
C35' N31' N32' Ir' -175.3(3)
B' N31' N32' Ir' 3.8(5)
N12' Ir' N32' C33' -130.6(5)
O41' Ir' N32' C33' 47.6(5)
C51' Ir' N32' C33' -38.6(5)
N22' Ir' N32' C33' 139.9(5)
N12' Ir' N32' N31' 43.3(3)
O41' Ir' N32' N31' -138.5(3)
C51' Ir' N32' N31' 135.3(3)
N22' Ir' N32' N31' -46.1(3)
N31' N32' C33' C34' -0.7(6)
Ir' N32' C33' C34' 173.6(4)
N31' N32' C33' C36' 178.1(5)
Ir' N32' C33' C36' -7.5(9)
N32' C33' C34' C35' 0.8(6)
C36' C33' C34' C35' -178.1(6)
N32' N31' C35' C34' 0.1(6)
B' N31' C35' C34' -178.9(5)
N32' N31' C35' C37' -178.1(5)
B' N31' C35' C37' 2.9(8)
C33' C34' C35' N31' -0.5(6)
C33' C34' C35' C37' 177.5(6)
C61' Ir' O41' C43' -131.0(5)
C51' Ir' O41' C43' 134.8(5)
N22' Ir' O41' C43' -37.0(5)
N32' Ir' O41' C43' 48.7(5)
Ir' O41' C43' O42' 3.1(10)
Ir' O41' C43' C44' -174.3(4)
O42' C43' C44' F47' -120.9(7)
O41' C43' C44' F47' 56.9(8)
O42' C43' C44' F45' 4.9(9)
O41' C43' C44' F45' -177.4(6)
O42' C43' C44' F46' 121.4(7)
O41' C43' C44' F46' -60.8(7)
C61' Ir' C51' C52' -61.3(5)
N12' Ir' C51' C52' -156.1(5)
O41' Ir' C51' C52' 28.1(5)
N32' Ir' C51' C52' 118.8(5)
C61' Ir' C51' C56' 124.7(5)
N12' Ir' C51' C56' 29.8(5)
O41' Ir' C51' C56' -145.9(5)
N32' Ir' C51' C56' -55.3(5)
C56' C51' C52' C53' -5.4(8)
Ir' C51' C52' C53' -179.7(4)
C51' C52' C53' C54' 1.7(9)
C52' C53' C54' C55' 0.8(10)
C53' C54' C55' C56' 0.8(10)
C52' C51' C56' C55' 6.9(9)
Ir' C51' C56' C55' -178.7(5)
C54' C55' C56' C51' -4.7(10)
N12' Ir' C61' C63' -26.2(4)
O41' Ir' C61' C63' 155.6(4)
C51' Ir' C61' C63' -118.2(4)
N22' Ir' C61' C63' 63.2(4)
N12' Ir' C61' C62' 152.9(4)
O41' Ir' C61' C62' -25.3(4)
C51' Ir' C61' C62' 60.9(4)
N22' Ir' C61' C62' -117.7(4)
C62' C61' C63' C68' 154.5(5)
Ir' C61' C63' C68' -26.3(6)
C62' C61' C63' C64' -29.4(6)
Ir' C61' C63' C64' 149.7(4)
C68' C63' C64' C65' 3.8(7)
C61' C63' C64' C65' -172.5(5)
C63' C64' C65' C66' -1.8(8)
C64' C65' C66' C67' -1.7(9)
C65' C66' C67' C68' 3.2(9)
C66' C67' C68' C63' -1.1(8)
C64' C63' C68' C67' -2.3(7)
C61' C63' C68' C67' 173.8(5)
